data_7703608
loop_
_publ_author_name
'Wang, Haiying'
'Sun, Junjun'
'Ma, Yachun'
'Li, Chen'
'Li, Nan'
'Ma, Pengtao'
'Zhang, Dongdi'
'Wang, Guan'
'Wang, Jingping'
'Niu, Jingyang'

_publ_section_title
;
 Discovery of the selenotantalate building block and its lanthanide
 derivatives: design, synthesis, and RhB decolorization properties.
;
_journal_issue 13
_journal_name_full 'Dalton transactions (Cambridge, England : 2003)'
_journal_page_first 4078
_journal_page_last 4083
_journal_paper_doi 10.1039/c9dt04828f
_journal_volume 49
_journal_year 2020
_chemical_formula_moiety 'Cs Dy K O46 Se4 Ta6, 4(O)'
_chemical_formula_sum 'Cs Dy K O50 Se4 Ta6'
_chemical_formula_weight 2536.05
_space_group_crystal_system monoclinic
_space_group_IT_number 14
_space_group_name_Hall '-P 2ybc'
_space_group_name_H-M_alt 'P 1 21/c 1'
_atom_sites_solution_primary direct
_audit_creation_date 2018-02-09
_audit_creation_method
;
Olex2 1.2-beta
(compiled 2015.01.26 svn.r3150 for OlexSys, GUI svn.r4998)
;
_audit_update_record
;
2019-01-24 deposited with the CCDC.	2020-02-27 downloaded from the CCDC.
;
_cell_angle_alpha 90
_cell_angle_beta 114.0920(10)
_cell_angle_gamma 90
_cell_formula_units_Z 4
_cell_length_a 12.2606(5)
_cell_length_b 27.0796(12)
_cell_length_c 13.9404(6)
_cell_measurement_reflns_used 5259
_cell_measurement_temperature 296(2)
_cell_measurement_theta_max 28.19
_cell_measurement_theta_min 2.40
_cell_volume 4225.2(3)
_computing_molecular_graphics 'Olex2 (Dolomanov et al., 2009)'
_computing_publication_material 'Olex2 (Dolomanov et al., 2009)'
_computing_structure_refinement 'ShelXL (Sheldrick, 2008)'
_computing_structure_solution 'ShelXS-1997 (Sheldrick, 2008)'
_diffrn_ambient_temperature 296.15
_diffrn_measured_fraction_theta_full 0.993
_diffrn_measured_fraction_theta_max 0.993
_diffrn_measurement_device_type 'Bruker APEX-II CCD'
_diffrn_measurement_method '\f and \w scans'
_diffrn_radiation_type MoK\a
_diffrn_radiation_wavelength 0.71073
_diffrn_reflns_av_R_equivalents 0.0478
_diffrn_reflns_av_unetI/netI 0.0553
_diffrn_reflns_Laue_measured_fraction_full 0.993
_diffrn_reflns_Laue_measured_fraction_max 0.993
_diffrn_reflns_limit_h_max 14
_diffrn_reflns_limit_h_min -14
_diffrn_reflns_limit_k_max 32
_diffrn_reflns_limit_k_min -29
_diffrn_reflns_limit_l_max 16
_diffrn_reflns_limit_l_min -16
_diffrn_reflns_number 21760
_diffrn_reflns_point_group_measured_fraction_full 0.993
_diffrn_reflns_point_group_measured_fraction_max 0.993
_diffrn_reflns_theta_full 25.098
_diffrn_reflns_theta_max 25.098
_diffrn_reflns_theta_min 1.819
_diffrn_standards_number 0
_exptl_absorpt_coefficient_mu 21.745
_exptl_absorpt_correction_T_max 0.7457
_exptl_absorpt_correction_T_min 0.3312
_exptl_absorpt_correction_type multi-scan
_exptl_absorpt_process_details
;
SADABS-2016/2 (Bruker,2016/2) was used for absorption correction.
wR2(int) was 0.1323 before and 0.0524 after correction.
The Ratio of minimum to maximum transmission is 0.4441.
The \l/2 correction factor is Not present.
;
_exptl_crystal_colour colourless
_exptl_crystal_colour_primary colourless
_exptl_crystal_density_diffrn 3.987
_exptl_crystal_description block
_exptl_crystal_F_000 4456
_exptl_crystal_size_max 0.25
_exptl_crystal_size_mid 0.2
_exptl_crystal_size_min 0.16
_refine_diff_density_max 2.692
_refine_diff_density_min -5.387
_refine_diff_density_rms 0.390
_refine_ls_extinction_method none
_refine_ls_goodness_of_fit_ref 1.008
_refine_ls_hydrogen_treatment undef
_refine_ls_matrix_type full
_refine_ls_number_parameters 318
_refine_ls_number_reflns 7483
_refine_ls_number_restraints 0
_refine_ls_restrained_S_all 1.008
_refine_ls_R_factor_all 0.0603
_refine_ls_R_factor_gt 0.0466
_refine_ls_shift/su_max 0.001
_refine_ls_shift/su_mean 0.000
_refine_ls_structure_factor_coef Fsqd
_refine_ls_weighting_details 'w=1/[\s^2^(Fo^2^)+(0.0543P)^2^+166.7232P] where P=(Fo^2^+2Fc^2^)/3'
_refine_ls_weighting_scheme calc
_refine_ls_wR_factor_gt 0.1143
_refine_ls_wR_factor_ref 0.1233
_reflns_Friedel_coverage 0.000
_reflns_number_gt 6067
_reflns_number_total 7483
_reflns_threshold_expression 'I > 2\s(I)'
_cod_data_source_file c9dt04828f2.cif
_cod_data_source_block njy3_a
_cod_depositor_comments 'Adding full bibliography for 7703605--7703611.cif.'
_cod_database_code 7703608
_shelx_space_group_comment
;
The symmetry employed for this shelxl refinement is uniquely defined
by the following loop, which should always be used as a source of
symmetry information in preference to the above space-group names.
They are only intended as comments.
;
_shelx_estimated_absorpt_t_max 0.129
_shelx_estimated_absorpt_t_min 0.074
_olex2_refinement_description
;
;
_shelx_shelxl_version_number 2018/1
_olex2_submission_special_instructions 'No special instructions were received'

loop_
_space_group_symop_operation_xyz
'x, y, z'
'-x, y+1/2, -z+1/2'
'-x, -y, -z'
'x, -y-1/2, z-1/2'

loop_
_atom_site_label
_atom_site_type_symbol
_atom_site_fract_x
_atom_site_fract_y
_atom_site_fract_z
_atom_site_U_iso_or_equiv
_atom_site_adp_type
_atom_site_occupancy
_atom_site_site_symmetry_order
_atom_site_calc_flag
_atom_site_refinement_flags_posn
_atom_site_refinement_flags_adp
_atom_site_refinement_flags_occupancy
_atom_site_disorder_assembly
_atom_site_disorder_group
Ta1 Ta 0.28340(5) 0.54700(2) 0.55220(5) 0.01343(15) Uani 1 1 d . . . . .
Ta2 Ta 0.43579(5) 0.65678(2) 0.46499(5) 0.01278(15) Uani 1 1 d . . . . .
Ta3 Ta 0.16896(5) 0.60609(2) 0.32376(5) 0.01401(15) Uani 1 1 d . . . . .
Ta4 Ta 0.13506(5) 0.64038(2) 0.66150(5) 0.01390(15) Uani 1 1 d . . . . .
Ta5 Ta 0.27994(5) 0.75181(2) 0.56892(5) 0.01409(15) Uani 1 1 d . . . . .
Ta6 Ta 0.02746(6) 0.70074(2) 0.43289(5) 0.01589(16) Uani 1 1 d . . . . .
Dy1 Dy 0.68409(7) 0.64901(3) 0.98163(6) 0.02113(19) Uani 1 1 d . . . . .
Se1 Se 0.41517(14) 0.53475(6) 0.37776(12) 0.0176(3) Uani 1 1 d . . . . .
Se2 Se 0.04662(14) 0.76090(6) 0.65439(13) 0.0197(4) Uani 1 1 d . . . . .
Se3 Se 0.37651(13) 0.71236(6) 0.82353(12) 0.0156(3) Uani 1 1 d . . . . .
Se4 Se 0.49182(14) 0.62303(6) 0.70934(12) 0.0191(3) Uani 1 1 d . . . . .
Cs1 Cs -0.1868(2) 0.65962(11) 0.7158(2) 0.1024(8) Uani 1 1 d . . . . .
K1 K 0.2263(6) 0.5753(2) 0.0595(5) 0.0692(18) Uani 1 1 d . . . . .
O1 O 0.6197(10) 0.6129(5) 0.8144(9) 0.027(3) Uiso 1 1 d . . . . .
O2 O 0.3828(12) 0.8002(5) 0.5413(11) 0.039(3) Uiso 1 1 d . . . . .
O3 O -0.1423(10) 0.6935(5) 0.3372(9) 0.028(3) Uiso 1 1 d . . . . .
O4 O 0.5080(10) 0.6877(4) 0.8930(9) 0.023(3) Uiso 1 1 d . . . . .
O5 O 0.5001(10) 0.6915(4) 0.3756(9) 0.024(3) Uiso 1 1 d . . . . .
O6 O 0.5949(10) 0.6839(4) 0.4836(9) 0.022(3) Uiso 1 1 d . . . . .
O7 O -0.0848(10) 0.7369(5) 0.3108(9) 0.027(3) Uiso 1 1 d . . . . .
O8 O 0.0918(10) 0.6168(4) 0.1699(9) 0.024(3) Uiso 1 1 d . . . . .
O9 O 0.5433(10) 0.6363(4) 0.6154(9) 0.023(3) Uiso 1 1 d . . . . .
O10 O 0.1260(10) 0.6046(5) 0.7822(9) 0.026(3) Uiso 1 1 d . . . . .
O11 O 0.3133(13) 0.8230(6) 0.5925(11) 0.045(4) Uiso 1 1 d . . . . .
O12 O 0.0290(11) 0.5779(5) 0.2065(10) 0.033(3) Uiso 1 1 d . . . . .
O13 O 0.0692(10) 0.7031(4) 0.7046(9) 0.023(3) Uiso 1 1 d . . . . .
O14 O 0.0140(11) 0.5987(5) 0.6844(9) 0.028(3) Uiso 1 1 d . . . . .
O15 O 0.2970(10) 0.6601(4) 0.7792(8) 0.020(2) Uiso 1 1 d . . . . .
O16 O 0.1993(10) 0.4846(4) 0.5493(9) 0.024(3) Uiso 1 1 d . . . . .
O17 O 0.3969(10) 0.7284(4) 0.7127(9) 0.022(3) Uiso 1 1 d . . . . .
O18 O 0.3140(10) 0.4873(5) 0.6408(9) 0.026(3) Uiso 1 1 d . . . . .
O19 O 0.0838(10) 0.6558(4) 0.3578(9) 0.023(3) Uiso 1 1 d . . . . .
O20 O 0.2765(9) 0.5539(4) 0.2913(8) 0.018(2) Uiso 1 1 d . . . . .
O21 O -0.0292(9) 0.7482(4) 0.5239(8) 0.020(2) Uiso 1 1 d . . . . .
O22 O 0.2072(9) 0.5872(4) 0.6197(8) 0.020(2) Uiso 1 1 d . . . . .
O23 O 0.1836(10) 0.7773(5) 0.6595(9) 0.027(3) Uiso 1 1 d . . . . .
O24 O 0.4472(10) 0.5632(4) 0.6726(8) 0.021(2) Uiso 1 1 d . . . . .
O25 O 0.3790(10) 0.5149(4) 0.4779(9) 0.024(3) Uiso 1 1 d . . . . .
O26 O 0.3683(9) 0.7079(4) 0.5109(8) 0.019(2) Uiso 1 1 d . . . . .
O27 O 0.4888(10) 0.5882(4) 0.4206(9) 0.022(2) Uiso 1 1 d . . . . .
O28 O 0.1387(10) 0.7558(4) 0.4399(9) 0.024(3) Uiso 1 1 d . . . . .
O29 O -0.0092(10) 0.6451(4) 0.5165(9) 0.021(2) Uiso 1 1 d . . . . .
O30 O 0.1350(9) 0.5533(4) 0.4097(8) 0.020(2) Uiso 1 1 d . . . . .
O31 O 0.1788(9) 0.6893(4) 0.5702(8) 0.016(2) Uiso 1 1 d . . . . .
O32 O 0.2902(10) 0.6568(4) 0.3189(8) 0.020(2) Uiso 1 1 d . . . . .
O33 O 0.3066(9) 0.6079(4) 0.4730(8) 0.015(2) Uiso 1 1 d . . . . .
O1W O 0.5637(12) 0.6379(5) 1.0778(11) 0.042(3) Uiso 1 1 d . . . . .
O2W O 0.7050(12) 0.7271(5) 1.0785(11) 0.041(3) Uiso 1 1 d . . . . .
O3W O 0.8238(13) 0.6371(6) 1.1578(12) 0.046(4) Uiso 1 1 d . . . . .
O4W O 0.7556(14) 0.7086(6) 0.9001(12) 0.054(4) Uiso 1 1 d . . . . .
O5W O -0.0524(12) 0.5004(5) 0.3415(11) 0.042(3) Uiso 1 1 d . . . . .
O6W O 0.6282(14) 0.7682(6) 0.7452(13) 0.056(4) Uiso 1 1 d . . . . .
O7W O -0.2192(14) 0.6146(6) 0.5036(12) 0.055(4) Uiso 1 1 d . . . . .
O8W O 0.0390(17) 0.6474(7) 0.9174(15) 0.076(6) Uiso 1 1 d . . . . .
O9W O 0.8652(18) 0.6190(8) 0.9763(16) 0.082(6) Uiso 1 1 d . . . . .
O10W O 0.6797(16) 0.5636(7) 1.0040(14) 0.066(5) Uiso 1 1 d . . . . .
O11W O 0.5735(17) 0.4952(7) 0.8420(15) 0.073(5) Uiso 1 1 d . . . . .
O12W O 0.3628(18) 0.5810(8) -0.0599(16) 0.085(6) Uiso 1 1 d . . . . .
O13W O 0.099(2) 0.5163(11) -0.090(2) 0.121(9) Uiso 1 1 d . . . . .
O14W O 0.346(2) 0.4939(10) 0.8480(19) 0.107(8) Uiso 1 1 d . . . . .
O15W O 0.5983(19) 0.6123(8) 1.2728(17) 0.089(6) Uiso 1 1 d . . . . .
O16W O 0.138(5) 0.463(2) 0.174(4) 0.23(2) Uiso 1 1 d . . . . .
O17W O 0.063(8) 0.487(4) 0.081(7) 0.41(5) Uiso 1 1 d . . . . .

loop_
_atom_site_aniso_label
_atom_site_aniso_U_11
_atom_site_aniso_U_22
_atom_site_aniso_U_33
_atom_site_aniso_U_23
_atom_site_aniso_U_13
_atom_site_aniso_U_12
Ta1 0.0152(3) 0.0086(3) 0.0157(3) 0.0017(2) 0.0055(3) 0.0011(2)
Ta2 0.0137(3) 0.0113(3) 0.0145(3) 0.0018(2) 0.0069(3) 0.0013(2)
Ta3 0.0139(3) 0.0125(3) 0.0130(3) -0.0002(2) 0.0028(2) 0.0030(2)
Ta4 0.0146(3) 0.0118(3) 0.0176(3) 0.0010(2) 0.0090(3) -0.0001(2)
Ta5 0.0177(3) 0.0091(3) 0.0173(3) 0.0004(2) 0.0090(3) -0.0004(2)
Ta6 0.0157(3) 0.0152(4) 0.0161(3) 0.0009(2) 0.0057(3) 0.0055(3)
Dy1 0.0192(4) 0.0249(5) 0.0158(4) -0.0007(3) 0.0036(3) 0.0035(3)
Se1 0.0202(8) 0.0141(8) 0.0197(8) -0.0012(6) 0.0092(7) 0.0066(6)
Se2 0.0215(8) 0.0175(9) 0.0235(8) -0.0036(7) 0.0126(7) 0.0045(7)
Se3 0.0159(7) 0.0155(8) 0.0157(8) -0.0013(6) 0.0067(6) 0.0013(6)
Se4 0.0202(8) 0.0177(9) 0.0192(8) 0.0001(6) 0.0078(7) 0.0012(7)
Cs1 0.0721(13) 0.134(2) 0.1036(17) -0.0281(15) 0.0390(13) -0.0052(13)
K1 0.077(4) 0.051(4) 0.099(5) 0.032(3) 0.055(4) 0.037(3)

loop_
_atom_type_symbol
_atom_type_description
_atom_type_scat_dispersion_real
_atom_type_scat_dispersion_imag
_atom_type_scat_source
Cs Cs -0.3680 2.1192 'International Tables Vol C Tables 4.2.6.8 and 6.1.1.4'
Dy Dy -0.1892 4.4098 'International Tables Vol C Tables 4.2.6.8 and 6.1.1.4'
K K 0.2009 0.2494 'International Tables Vol C Tables 4.2.6.8 and 6.1.1.4'
O O 0.0106 0.0060 'International Tables Vol C Tables 4.2.6.8 and 6.1.1.4'
Se Se -0.0929 2.2259 'International Tables Vol C Tables 4.2.6.8 and 6.1.1.4'
Ta Ta -0.7052 6.5227 'International Tables Vol C Tables 4.2.6.8 and 6.1.1.4'

loop_
_geom_angle_atom_site_label_1
_geom_angle_atom_site_label_2
_geom_angle_atom_site_label_3
_geom_angle
_geom_angle_site_symmetry_1
_geom_angle_site_symmetry_3
_geom_angle_publ_flag
O16 Ta1 Ta3 112.4(3) . . ?
O16 Ta1 O18 43.6(5) . . ?
O16 Ta1 O24 121.6(5) . . ?
O16 Ta1 O25 91.6(5) . . ?
O16 Ta1 O30 78.8(5) . . ?
O16 Ta1 O33 149.0(4) . . ?
O18 Ta1 Ta3 153.2(3) . . ?
O18 Ta1 O24 78.0(5) . . ?
O18 Ta1 O25 88.1(5) . . ?
O18 Ta1 O30 122.2(5) . . ?
O18 Ta1 O33 162.6(4) . . ?
O22 Ta1 Ta3 95.6(3) . . ?
O22 Ta1 O16 98.1(5) . . ?
O22 Ta1 O18 99.4(5) . . ?
O22 Ta1 O24 89.3(4) . . ?
O22 Ta1 O25 170.2(5) . . ?
O22 Ta1 O30 90.6(4) . . ?
O22 Ta1 O33 90.6(4) . . ?
O24 Ta1 Ta3 124.4(3) . . ?
O24 Ta1 O30 159.4(4) . . ?
O25 Ta1 Ta3 79.9(3) . . ?
O25 Ta1 O24 86.2(4) . . ?
O25 Ta1 O30 90.6(4) . . ?
O25 Ta1 O33 80.6(4) . . ?
O30 Ta1 Ta3 35.2(3) . . ?
O33 Ta1 Ta3 36.9(3) . . ?
O33 Ta1 O24 88.0(4) . . ?
O33 Ta1 O30 71.4(4) . . ?
Ta3 Ta2 Cs1 155.23(4) . 1_655 ?
O5 Ta2 Ta3 111.8(3) . . ?
O5 Ta2 Cs1 86.2(3) . 1_655 ?
O5 Ta2 O6 44.3(5) . . ?
O5 Ta2 O9 121.5(5) . . ?
O5 Ta2 O27 89.1(5) . . ?
O5 Ta2 O32 77.7(4) . . ?
O5 Ta2 O33 147.3(4) . . ?
O6 Ta2 Ta3 153.4(3) . . ?
O6 Ta2 Cs1 42.0(3) . 1_655 ?
O6 Ta2 O9 77.3(4) . . ?
O6 Ta2 O27 87.8(4) . . ?
O6 Ta2 O32 121.8(4) . . ?
O6 Ta2 O33 160.2(4) . . ?
O9 Ta2 Ta3 123.9(3) . . ?
O9 Ta2 Cs1 35.3(3) . 1_655 ?
O9 Ta2 O27 85.2(4) . . ?
O9 Ta2 O32 159.4(4) . . ?
O9 Ta2 O33 87.7(4) . . ?
O26 Ta2 Ta3 92.4(3) . . ?
O26 Ta2 Cs1 100.4(3) . 1_655 ?
O26 Ta2 O5 102.3(5) . . ?
O26 Ta2 O6 103.3(5) . . ?
O26 Ta2 O9 92.3(5) . . ?
O26 Ta2 O27 167.9(5) . . ?
O26 Ta2 O32 90.7(4) . . ?
O26 Ta2 O33 90.0(4) . . ?
O27 Ta2 Ta3 79.2(3) . . ?
O27 Ta2 Cs1 84.4(3) . 1_655 ?
O32 Ta2 Ta3 35.5(3) . . ?
O32 Ta2 Cs1 162.1(3) . 1_655 ?
O32 Ta2 O27 87.6(4) . . ?
O32 Ta2 O33 71.9(4) . . ?
O33 Ta2 Ta3 36.5(3) . . ?
O33 Ta2 Cs1 121.7(3) . 1_655 ?
O33 Ta2 O27 78.1(4) . . ?
Ta1 Ta3 Ta2 72.817(19) . . ?
Ta1 Ta3 K1 127.03(8) . . ?
Ta2 Ta3 K1 97.29(10) . . ?
O8 Ta3 Ta1 159.6(3) . . ?
O8 Ta3 Ta2 119.8(3) . . ?
O8 Ta3 K1 40.5(3) . . ?
O8 Ta3 O20 85.9(4) . . ?
O8 Ta3 O30 128.6(5) . . ?
O8 Ta3 O32 84.2(5) . . ?
O8 Ta3 O33 156.2(4) . . ?
O12 Ta3 Ta1 119.4(4) . . ?
O12 Ta3 Ta2 162.7(4) . . ?
O12 Ta3 K1 65.7(4) . . ?
O12 Ta3 O8 44.9(5) . . ?
O12 Ta3 O20 88.4(5) . . ?
O12 Ta3 O30 84.1(5) . . ?
O12 Ta3 O32 129.0(5) . . ?
O12 Ta3 O33 156.0(5) . . ?
O19 Ta3 Ta1 99.4(3) . . ?
O19 Ta3 Ta2 93.9(3) . . ?
O19 Ta3 K1 133.5(4) . . ?
O19 Ta3 O8 95.7(5) . . ?
O19 Ta3 O12 95.8(5) . . ?
O19 Ta3 O20 175.4(5) . . ?
O19 Ta3 O30 95.0(5) . . ?
O19 Ta3 O32 90.7(5) . . ?
O19 Ta3 O33 92.2(4) . . ?
O20 Ta3 Ta1 80.0(3) . . ?
O20 Ta3 Ta2 81.6(3) . . ?
O20 Ta3 K1 47.1(3) . . ?
O30 Ta3 Ta1 36.5(3) . . ?
O30 Ta3 Ta2 109.3(3) . . ?
O30 Ta3 K1 122.8(3) . . ?
O30 Ta3 O20 87.2(4) . . ?
O30 Ta3 O32 145.6(4) . . ?
O30 Ta3 O33 72.6(4) . . ?
O32 Ta3 Ta1 109.1(3) . . ?
O32 Ta3 Ta2 36.4(3) . . ?
O32 Ta3 K1 73.4(3) . . ?
O32 Ta3 O20 85.2(4) . . ?
O32 Ta3 O33 73.3(4) . . ?
O33 Ta3 Ta1 36.7(3) . . ?
O33 Ta3 Ta2 37.0(3) . . ?
O33 Ta3 K1 122.5(3) . . ?
O33 Ta3 O20 84.7(4) . . ?
Ta6 Ta4 Cs1 94.28(4) . . ?
O10 Ta4 Ta6 155.8(3) . . ?
O10 Ta4 Cs1 62.7(3) . . ?
O10 Ta4 O13 89.5(5) . . ?
O10 Ta4 O14 44.2(5) . . ?
O10 Ta4 O15 79.7(5) . . ?
O10 Ta4 O29 122.4(5) . . ?
O10 Ta4 O31 163.7(5) . . ?
O13 Ta4 Ta6 80.0(3) . . ?
O13 Ta4 Cs1 50.3(3) . . ?
O13 Ta4 O29 87.3(4) . . ?
O14 Ta4 Ta6 113.6(3) . . ?
O14 Ta4 Cs1 41.4(4) . . ?
O14 Ta4 O13 90.8(5) . . ?
O14 Ta4 O15 123.9(5) . . ?
O14 Ta4 O29 78.3(5) . . ?
O14 Ta4 O31 149.9(4) . . ?
O15 Ta4 Ta6 120.6(3) . . ?
O15 Ta4 Cs1 118.6(3) . . ?
O15 Ta4 O13 85.4(4) . . ?
O15 Ta4 O29 156.7(4) . . ?
O22 Ta4 Ta6 97.5(3) . . ?
O22 Ta4 Cs1 135.5(3) . . ?
O22 Ta4 O10 94.8(5) . . ?
O22 Ta4 O13 174.0(5) . . ?
O22 Ta4 O14 95.2(5) . . ?
O22 Ta4 O15 91.3(4) . . ?
O22 Ta4 O29 93.8(4) . . ?
O22 Ta4 O31 91.5(4) . . ?
O29 Ta4 Ta6 36.1(3) . . ?
O29 Ta4 Cs1 71.9(3) . . ?
O31 Ta4 Ta6 36.3(3) . . ?
O31 Ta4 Cs1 121.1(3) . . ?
O31 Ta4 O13 83.2(4) . . ?
O31 Ta4 O15 85.2(4) . . ?
O31 Ta4 O29 72.0(4) . . ?
O2 Ta5 Ta6 135.5(4) . . ?
O2 Ta5 O11 43.4(6) . . ?
O2 Ta5 O17 98.7(5) . . ?
O2 Ta5 O23 116.7(5) . . ?
O2 Ta5 O26 79.6(5) . . ?
O2 Ta5 O31 165.3(5) . . ?
O11 Ta5 Ta6 127.2(4) . . ?
O11 Ta5 O17 97.3(5) . . ?
O11 Ta5 O23 73.5(5) . . ?
O11 Ta5 O26 122.8(5) . . ?
O11 Ta5 O31 150.4(5) . . ?
O17 Ta5 Ta6 124.8(3) . . ?
O17 Ta5 O23 81.8(4) . . ?
O17 Ta5 O31 85.5(4) . . ?
O23 Ta5 Ta6 81.8(3) . . ?
O26 Ta5 Ta6 93.2(3) . . ?
O26 Ta5 O17 86.1(4) . . ?
O26 Ta5 O23 161.0(5) . . ?
O26 Ta5 O31 86.7(4) . . ?
O28 Ta5 Ta6 35.8(3) . . ?
O28 Ta5 O2 100.6(5) . . ?
O28 Ta5 O11 98.5(5) . . ?
O28 Ta5 O17 160.5(5) . . ?
O28 Ta5 O23 91.8(5) . . ?
O28 Ta5 O26 94.8(5) . . ?
O28 Ta5 O31 75.2(4) . . ?
O31 Ta5 Ta6 39.5(3) . . ?
O31 Ta5 O23 77.8(4) . . ?
Ta5 Ta6 Ta4 74.74(2) . . ?
O3 Ta6 Ta4 119.6(4) . . ?
O3 Ta6 Ta5 160.2(4) . . ?
O3 Ta6 O21 87.2(5) . . ?
O3 Ta6 O28 128.3(5) . . ?
O3 Ta6 O29 84.0(5) . . ?
O3 Ta6 O31 155.4(5) . . ?
O7 Ta6 Ta4 159.7(3) . . ?
O7 Ta6 Ta5 117.7(4) . . ?
O7 Ta6 O3 44.6(5) . . ?
O7 Ta6 O21 86.0(5) . . ?
O7 Ta6 O28 83.9(5) . . ?
O7 Ta6 O29 128.2(5) . . ?
O7 Ta6 O31 157.4(5) . . ?
O19 Ta6 Ta4 97.0(3) . . ?
O19 Ta6 Ta5 96.9(3) . . ?
O19 Ta6 O3 94.8(5) . . ?
O19 Ta6 O7 97.2(5) . . ?
O19 Ta6 O21 176.7(5) . . ?
O19 Ta6 O28 96.3(5) . . ?
O19 Ta6 O29 93.2(5) . . ?
O19 Ta6 O31 91.3(4) . . ?
O21 Ta6 Ta4 79.8(3) . . ?
O21 Ta6 Ta5 81.8(3) . . ?
O28 Ta6 Ta4 108.9(3) . . ?
O28 Ta6 Ta5 34.3(3) . . ?
O28 Ta6 O21 84.4(4) . . ?
O28 Ta6 O29 145.1(5) . . ?
O28 Ta6 O31 74.4(4) . . ?
O29 Ta6 Ta4 36.4(3) . . ?
O29 Ta6 Ta5 111.1(3) . . ?
O29 Ta6 O21 84.5(4) . . ?
O29 Ta6 O31 71.8(4) . . ?
O31 Ta6 Ta4 35.8(3) . . ?
O31 Ta6 Ta5 40.2(3) . . ?
O31 Ta6 O21 85.8(4) . . ?
O1 Dy1 Cs1 46.6(3) . 1_655 ?
O1 Dy1 O1W 118.1(5) . . ?
O1 Dy1 O2W 145.0(4) . . ?
O1 Dy1 O3W 141.1(5) . . ?
O1 Dy1 O9W 76.6(6) . . ?
O4 Dy1 Cs1 95.6(3) . 1_655 ?
O4 Dy1 O1 78.0(4) . . ?
O4 Dy1 O1W 72.1(4) . . ?
O4 Dy1 O2W 76.4(4) . . ?
O4 Dy1 O3W 138.9(5) . . ?
O4 Dy1 O4W 83.0(5) . . ?
O4 Dy1 O9W 146.3(6) . . ?
O4 Dy1 O10W 117.6(5) . . ?
O1W Dy1 Cs1 163.3(3) . 1_655 ?
O1W Dy1 O2W 75.5(5) . . ?
O1W Dy1 O9W 140.3(6) . . ?
O2W Dy1 Cs1 113.3(3) . 1_655 ?
O3W Dy1 Cs1 120.2(4) . 1_655 ?
O3W Dy1 O1W 75.6(5) . . ?
O3W Dy1 O2W 71.4(5) . . ?
O3W Dy1 O9W 72.5(6) . . ?
O4W Dy1 Cs1 41.0(4) . 1_655 ?
O4W Dy1 O1 81.2(5) . . ?
O4W Dy1 O1W 143.2(5) . . ?
O4W Dy1 O2W 72.4(5) . . ?
O4W Dy1 O3W 109.9(5) . . ?
O4W Dy1 O9W 71.5(7) . . ?
O9W Dy1 Cs1 50.7(5) . 1_655 ?
O9W Dy1 O2W 114.7(6) . . ?
O10W Dy1 Cs1 101.8(4) . 1_655 ?
O10W Dy1 O1 72.7(5) . . ?
O10W Dy1 O1W 75.3(6) . . ?
O10W Dy1 O2W 141.1(5) . . ?
O10W Dy1 O3W 76.9(6) . . ?
O10W Dy1 O4W 141.3(6) . . ?
O10W Dy1 O9W 75.0(7) . . ?
O20 Se1 O25 98.9(5) . . ?
O27 Se1 O20 102.9(5) . . ?
O27 Se1 O25 105.1(5) . . ?
O13 Se2 Cs1 48.4(4) . . ?
O13 Se2 O21 100.4(5) . . ?
O13 Se2 O23 103.4(6) . . ?
O21 Se2 Cs1 88.1(4) . . ?
O21 Se2 O23 101.3(5) . . ?
O23 Se2 Cs1 151.7(4) . . ?
O4 Se3 O15 99.0(6) . . ?
O4 Se3 O17 99.5(5) . . ?
O15 Se3 O17 99.0(5) . . ?
O1 Se4 Cs1 57.5(4) . 1_655 ?
O1 Se4 O9 101.4(6) . . ?
O1 Se4 O24 100.1(6) . . ?
O9 Se4 Cs1 45.7(4) . 1_655 ?
O9 Se4 O24 98.2(5) . . ?
O24 Se4 Cs1 115.3(4) . 1_655 ?
O1 Cs1 O2W 111.4(3) 1_455 4_475 ?
O1 Cs1 O9W 49.4(4) 1_455 1_455 ?
O1 Cs1 O16W 60.7(8) 1_455 3_566 ?
O6 Cs1 O1 92.8(3) 1_455 1_455 ?
O6 Cs1 O13 106.1(3) 1_455 . ?
O6 Cs1 O2W 48.1(3) 1_455 4_475 ?
O6 Cs1 O9W 141.9(4) 1_455 1_455 ?
O6 Cs1 O16W 121.8(9) 1_455 3_566 ?
O7 Cs1 O1 112.5(3) 4_576 1_455 ?
O7 Cs1 O6 105.0(3) 4_576 1_455 ?
O7 Cs1 O13 59.7(3) 4_576 . ?
O7 Cs1 O14 109.2(3) 4_576 . ?
O7 Cs1 O2W 57.0(3) 4_576 4_475 ?
O7 Cs1 O4W 58.2(4) 4_576 1_455 ?
O7 Cs1 O9W 88.4(4) 4_576 1_455 ?
O7 Cs1 O16W 132.4(9) 4_576 3_566 ?
O9 Cs1 O1 47.0(3) 1_455 1_455 ?
O9 Cs1 O6 46.3(3) 1_455 1_455 ?
O9 Cs1 O7 122.9(3) 1_455 4_576 ?
O9 Cs1 O13 152.2(3) 1_455 . ?
O9 Cs1 O14 125.9(3) 1_455 . ?
O9 Cs1 O2W 80.7(3) 1_455 4_475 ?
O9 Cs1 O4W 84.4(4) 1_455 1_455 ?
O9 Cs1 O9W 96.4(4) 1_455 1_455 ?
O9 Cs1 O16W 88.1(8) 1_455 3_566 ?
O13 Cs1 O1 160.7(3) . 1_455 ?
O13 Cs1 O2W 80.0(3) . 4_475 ?
O13 Cs1 O9W 111.4(4) . 1_455 ?
O13 Cs1 O16W 110.0(8) . 3_566 ?
O14 Cs1 O1 124.9(3) . 1_455 ?
O14 Cs1 O6 109.5(3) . 1_455 ?
O14 Cs1 O13 52.2(3) . . ?
O14 Cs1 O2W 121.2(3) . 4_475 ?
O14 Cs1 O4W 140.2(4) . 1_455 ?
O14 Cs1 O9W 98.9(4) . 1_455 ?
O14 Cs1 O16W 64.7(8) . 3_566 ?
O2W Cs1 O9W 132.7(4) 4_475 1_455 ?
O2W Cs1 O16W 168.6(9) 4_475 3_566 ?
O4W Cs1 O1 54.5(4) 1_455 1_455 ?
O4W Cs1 O6 110.2(4) 1_455 1_455 ?
O4W Cs1 O13 113.6(4) 1_455 . ?
O4W Cs1 O2W 85.4(4) 1_455 4_475 ?
O4W Cs1 O9W 47.6(5) 1_455 1_455 ?
O4W Cs1 O16W 95.2(9) 1_455 3_566 ?
O7W Cs1 O1 113.6(4) . 1_455 ?
O7W Cs1 O6 53.4(4) . 1_455 ?
O7W Cs1 O7 129.3(4) . 4_576 ?
O7W Cs1 O9 77.8(4) . 1_455 ?
O7W Cs1 O13 81.5(4) . . ?
O7W Cs1 O14 57.1(4) . . ?
O7W Cs1 O2W 87.2(4) . 4_475 ?
O7W Cs1 O4W 161.6(4) . 1_455 ?
O7W Cs1 O9W 138.7(5) . 1_455 ?
O7W Cs1 O16W 88.9(9) . 3_566 ?
O8W Cs1 O1 96.1(4) . 1_455 ?
O8W Cs1 O6 170.8(4) . 1_455 ?
O8W Cs1 O7 69.6(4) . 4_576 ?
O8W Cs1 O9 142.9(4) . 1_455 ?
O8W Cs1 O13 64.8(4) . . ?
O8W Cs1 O14 66.6(4) . . ?
O8W Cs1 O2W 125.8(5) . 4_475 ?
O8W Cs1 O4W 73.8(5) . 1_455 ?
O8W Cs1 O7W 123.7(5) . . ?
O8W Cs1 O9W 46.9(5) . 1_455 ?
O8W Cs1 O16W 65.0(9) . 3_566 ?
O9W Cs1 O16W 49.9(9) 1_455 3_566 ?
O8 K1 Ta3 26.3(2) . . ?
O8 K1 O11 78.5(4) . 4_575 ?
O8 K1 O20 55.3(3) . . ?
O8 K1 O8W 69.9(5) . 1_554 ?
O8 K1 O11W 123.0(5) . 3_666 ?
O8 K1 O17W 74.1(18) . . ?
O11 K1 Ta3 81.5(3) 4_575 . ?
O11 K1 O20 96.2(4) 4_575 . ?
O11 K1 O8W 68.1(5) 4_575 1_554 ?
O11 K1 O11W 110.7(5) 4_575 3_666 ?
O11 K1 O17W 152.6(18) 4_575 . ?
O20 K1 Ta3 29.9(2) . . ?
O20 K1 O17W 68.2(15) . . ?
O8W K1 Ta3 95.3(4) 1_554 . ?
O8W K1 O20 125.1(5) 1_554 . ?
O8W K1 O17W 101.7(16) 1_554 . ?
O11W K1 Ta3 97.3(4) 3_666 . ?
O11W K1 O20 67.8(4) 3_666 . ?
O11W K1 O8W 167.0(6) 3_666 1_554 ?
O11W K1 O17W 84.8(17) 3_666 . ?
O12W K1 Ta3 152.0(5) . . ?
O12W K1 O8 154.0(6) . . ?
O12W K1 O11 76.9(6) . 4_575 ?
O12W K1 O20 136.0(5) . . ?
O12W K1 O8W 93.1(6) . 1_554 ?
O12W K1 O11W 74.3(6) . 3_666 ?
O12W K1 O17W 130.1(18) . . ?
O13W K1 Ta3 125.4(6) . . ?
O13W K1 O8 112.2(7) . . ?
O13W K1 O11 140.6(7) . 4_575 ?
O13W K1 O20 121.6(7) . . ?
O13W K1 O8W 79.9(8) . 1_554 ?
O13W K1 O11W 95.2(7) . 3_666 ?
O13W K1 O12W 82.5(8) . . ?
O13W K1 O17W 54.5(17) . . ?
O17W K1 Ta3 74.0(17) . . ?
Dy1 O1 Cs1 103.7(4) . 1_655 ?
Se4 O1 Dy1 128.0(6) . . ?
Se4 O1 Cs1 98.2(5) . 1_655 ?
O11 O2 Ta5 68.5(8) . . ?
O7 O3 Ta6 67.3(6) . . ?
Se3 O4 Dy1 176.0(7) . . ?
O6 O5 Ta2 69.1(6) . . ?
Ta2 O6 Cs1 114.2(4) . 1_655 ?
O5 O6 Ta2 66.6(6) . . ?
O5 O6 Cs1 175.5(8) . 1_655 ?
Ta6 O7 Cs1 146.3(6) . 4_575 ?
O3 O7 Ta6 68.1(6) . . ?
O3 O7 Cs1 131.4(8) . 4_575 ?
Ta3 O8 K1 113.2(5) . . ?
O12 O8 Ta3 67.4(6) . . ?
O12 O8 K1 112.9(8) . . ?
Ta2 O9 Cs1 122.2(5) . 1_655 ?
Se4 O9 Ta2 123.9(6) . . ?
Se4 O9 Cs1 111.0(5) . 1_655 ?
O14 O10 Ta4 68.2(6) . . ?
Ta5 O11 K1 149.2(7) . 4_576 ?
O2 O11 Ta5 68.1(8) . . ?
O2 O11 K1 124.9(10) . 4_576 ?
O8 O12 Ta3 67.7(6) . . ?
Ta4 O13 Cs1 101.8(4) . . ?
Se2 O13 Ta4 131.0(6) . . ?
Se2 O13 Cs1 109.9(5) . . ?
Ta4 O14 Cs1 113.7(5) . . ?
O10 O14 Ta4 67.6(6) . . ?
O10 O14 Cs1 107.3(7) . . ?
Se3 O15 Ta4 137.2(6) . . ?
O18 O16 Ta1 68.3(7) . . ?
Se3 O17 Ta5 131.5(6) . . ?
O16 O18 Ta1 68.1(6) . . ?
Ta3 O19 Ta6 163.3(7) . . ?
Ta3 O20 K1 103.0(4) . . ?
Se1 O20 Ta3 125.5(6) . . ?
Se1 O20 K1 120.6(5) . . ?
Se2 O21 Ta6 126.4(6) . . ?
Ta4 O22 Ta1 164.4(7) . . ?
Se2 O23 Ta5 130.8(7) . . ?
Se4 O24 Ta1 121.7(6) . . ?
Se1 O25 Ta1 132.1(7) . . ?
Ta2 O26 Ta5 168.4(6) . . ?
Se1 O27 Ta2 131.9(6) . . ?
Ta5 O28 Ta6 109.9(5) . . ?
Ta6 O29 Ta4 107.5(5) . . ?
Ta3 O30 Ta1 108.3(5) . . ?
Ta4 O31 Ta5 145.9(5) . . ?
Ta4 O31 Ta6 107.9(5) . . ?
Ta6 O31 Ta5 100.4(4) . . ?
Ta3 O32 Ta2 108.1(5) . . ?
Ta1 O33 Ta2 143.3(5) . . ?
Ta1 O33 Ta3 106.5(5) . . ?
Ta3 O33 Ta2 106.4(4) . . ?
Dy1 O2W Cs1 164.4(5) . 4_676 ?
Dy1 O4W Cs1 110.5(6) . 1_655 ?
K1 O8W Cs1 145.7(7) 1_556 . ?
Dy1 O9W Cs1 98.2(6) . 1_655 ?
O17W O16W Cs1 140(5) . 3_566 ?
O16W O17W K1 104(5) . . ?

loop_
_geom_bond_atom_site_label_1
_geom_bond_atom_site_label_2
_geom_bond_distance
_geom_bond_site_symmetry_2
_geom_bond_publ_flag
Ta1 Ta3 3.3200(9) . ?
Ta1 O16 1.971(12) . ?
Ta1 O18 1.975(12) . ?
Ta1 O22 1.914(11) . ?
Ta1 O24 2.072(11) . ?
Ta1 O25 2.048(11) . ?
Ta1 O30 2.082(11) . ?
Ta1 O33 2.068(10) . ?
Ta2 Ta3 3.3473(9) . ?
Ta2 Cs1 4.520(2) 1_655 ?
Ta2 O5 1.965(11) . ?
Ta2 O6 1.999(11) . ?
Ta2 O9 2.046(11) . ?
Ta2 O26 1.856(11) . ?
Ta2 O27 2.142(12) . ?
Ta2 O32 2.089(11) . ?
Ta2 O33 2.102(10) . ?
Ta3 K1 4.109(6) . ?
Ta3 O8 1.981(11) . ?
Ta3 O12 1.976(13) . ?
Ta3 O19 1.879(11) . ?
Ta3 O20 2.103(11) . ?
Ta3 O30 2.014(11) . ?
Ta3 O32 2.045(11) . ?
Ta3 O33 2.077(10) . ?
Ta4 Ta6 3.3371(9) . ?
Ta4 Cs1 4.343(2) . ?
Ta4 O10 1.983(12) . ?
Ta4 O13 2.072(12) . ?
Ta4 O14 1.992(12) . ?
Ta4 O15 2.064(11) . ?
Ta4 O22 1.901(11) . ?
Ta4 O29 2.077(11) . ?
Ta4 O31 2.053(10) . ?
Ta5 Ta6 3.2091(9) . ?
Ta5 O2 1.963(14) . ?
Ta5 O11 1.970(16) . ?
Ta5 O17 2.032(11) . ?
Ta5 O23 2.165(12) . ?
Ta5 O26 1.989(11) . ?
Ta5 O28 1.924(11) . ?
Ta5 O31 2.104(10) . ?
Ta6 O3 1.971(12) . ?
Ta6 O7 1.959(12) . ?
Ta6 O19 1.909(11) . ?
Ta6 O21 2.113(11) . ?
Ta6 O28 1.996(12) . ?
Ta6 O29 2.063(11) . ?
Ta6 O31 2.075(10) . ?
Dy1 Cs1 4.594(3) 1_655 ?
Dy1 O1 2.348(12) . ?
Dy1 O4 2.260(11) . ?
Dy1 O1W 2.384(14) . ?
Dy1 O2W 2.465(15) . ?
Dy1 O3W 2.374(15) . ?
Dy1 O4W 2.341(16) . ?
Dy1 O9W 2.39(2) . ?
Dy1 O10W 2.337(19) . ?
Se1 O20 1.715(11) . ?
Se1 O25 1.715(11) . ?
Se1 O27 1.680(12) . ?
Se2 Cs1 4.295(3) . ?
Se2 O13 1.690(12) . ?
Se2 O21 1.706(11) . ?
Se2 O23 1.710(12) . ?
Se3 O4 1.646(11) . ?
Se3 O15 1.686(11) . ?
Se3 O17 1.718(11) . ?
Se4 Cs1 4.028(3) 1_655 ?
Se4 O1 1.674(12) . ?
Se4 O9 1.708(11) . ?
Se4 O24 1.720(11) . ?
Cs1 O1 3.432(12) 1_455 ?
Cs1 O6 3.317(11) 1_455 ?
Cs1 O7 3.133(13) 4_576 ?
Cs1 O9 3.086(11) 1_455 ?
Cs1 O13 3.415(11) . ?
Cs1 O14 3.140(12) . ?
Cs1 O2W 3.572(15) 4_475 ?
Cs1 O4W 3.216(16) 1_455 ?
Cs1 O7W 3.072(16) . ?
Cs1 O8W 3.05(2) . ?
Cs1 O9W 3.59(2) 1_455 ?
Cs1 O16W 3.60(6) 3_566 ?
K1 O8 2.902(13) . ?
K1 O11 2.923(17) 4_575 ?
K1 O20 3.088(12) . ?
K1 O8W 3.05(2) 1_554 ?
K1 O11W 2.97(2) 3_666 ?
K1 O12W 2.80(2) . ?
K1 O13W 2.58(3) . ?
K1 O17W 3.20(10) . ?
O2 O11 1.454(19) . ?
O3 O7 1.492(17) . ?
O5 O6 1.494(15) . ?
O8 O12 1.510(17) . ?
O10 O14 1.497(16) . ?
O16 O18 1.465(15) . ?
O16W O17W 1.42(8) . ?
